data_1554323
loop_
_publ_author_name
'Zhang, Xiying'
'Liu, Xiaohua'
'Zhang, Jianlin'
'Zhang, Dong'
'Lin, Lili'
'Feng, Xiaoming'

_publ_section_title
;
 Enantioselective [3 + 2] cycloaddition and rearrangement of thiazolium
 salts to synthesize thiazole and 1,4-thiazine derivatives
;
_journal_issue 13
_journal_name_full 'Organic Chemistry Frontiers'
_journal_page_first 2126
_journal_paper_doi 10.1039/C8QO00370J
_journal_volume 5
_journal_year 2018
_chemical_absolute_configuration ad
_chemical_formula_moiety 'C30 H22 Cl N O2 S'
_chemical_formula_sum 'C30 H22 Cl N O2 S'
_chemical_formula_weight 495.99
_space_group_crystal_system monoclinic
_space_group_IT_number 4
_space_group_name_Hall 'P 2yb'
_space_group_name_H-M_alt 'P 1 21 1'
_atom_sites_solution_hydrogens geom
_atom_sites_solution_primary dual
_audit_creation_date 2017-07-13
_audit_creation_method
;
Olex2 1.2
(compiled 2017.03.28 svn.r3405 for OlexSys, GUI svn.r5337)
;
_audit_update_record
;
2017-07-13 deposited with the CCDC.
2018-05-28 downloaded from the CCDC.
;
_cell_angle_alpha 90
_cell_angle_beta 95.756(8)
_cell_angle_gamma 90
_cell_formula_units_Z 4
_cell_length_a 10.4185(9)
_cell_length_b 15.4927(12)
_cell_length_c 15.8277(18)
_cell_measurement_reflns_used 2971
_cell_measurement_temperature 293(2)
_cell_measurement_theta_max 22.7250
_cell_measurement_theta_min 3.3910
_cell_volume 2541.9(4)
_computing_cell_refinement
;
CrysAlisPro, Agilent Technologies,
Version 1.171.37.35 (release 13-08-2014 CrysAlis171 .NET)
(compiled Aug 13 2014,18:06:01)
;
_computing_data_collection
;
CrysAlisPro, Agilent Technologies,
Version 1.171.37.35 (release 13-08-2014 CrysAlis171 .NET)
(compiled Aug 13 2014,18:06:01)
;
_computing_data_reduction
;
CrysAlisPro, Agilent Technologies,
Version 1.171.37.35 (release 13-08-2014 CrysAlis171 .NET)
(compiled Aug 13 2014,18:06:01)
;
_computing_molecular_graphics 'Olex2 (Dolomanov et al., 2009)'
_computing_publication_material 'Olex2 (Dolomanov et al., 2009)'
_computing_structure_refinement 'ShelXL (Sheldrick, 2015)'
_computing_structure_solution 'ShelXT (Sheldrick, 2015)'
_diffrn_ambient_temperature 293.15
_diffrn_detector 'CCD plate'
_diffrn_detector_area_resol_mean 16.0874
_diffrn_detector_type Eos
_diffrn_measured_fraction_theta_full 0.995
_diffrn_measured_fraction_theta_max 0.996
_diffrn_measurement_details
;
#__ type_ start__ end____ width___ exp.time_
  1 omega  -32.00   12.00   1.0000    7.5000
omega____ theta____ kappa____ phi______ frames
    -      -14.9669   57.0000  -60.0000 44

#__ type_ start__ end____ width___ exp.time_
  2 omega  -10.00   51.00   1.0000    7.5000
omega____ theta____ kappa____ phi______ frames
    -      -14.9669   77.0000  -60.0000 61

#__ type_ start__ end____ width___ exp.time_
  3 omega  -21.00   15.00   1.0000    7.5000
omega____ theta____ kappa____ phi______ frames
    -      -14.9669  -99.0000  -30.0000 36

#__ type_ start__ end____ width___ exp.time_
  4 omega  -84.00    4.00   1.0000    7.5000
omega____ theta____ kappa____ phi______ frames
    -      -14.9669  -38.0000  150.0000 88
;
_diffrn_measurement_device 'four-circle diffractometer'
_diffrn_measurement_device_type 'Xcalibur, Eos'
_diffrn_measurement_method '\w scans'
_diffrn_orient_matrix_UB_11 0.0433188000
_diffrn_orient_matrix_UB_12 -0.0001859000
_diffrn_orient_matrix_UB_13 0.0375035000
_diffrn_orient_matrix_UB_21 0.0529559000
_diffrn_orient_matrix_UB_22 -0.0008096000
_diffrn_orient_matrix_UB_23 -0.0248769000
_diffrn_orient_matrix_UB_31 0.0010917000
_diffrn_orient_matrix_UB_32 0.0458092000
_diffrn_orient_matrix_UB_33 -0.0002907000
_diffrn_radiation_monochromator graphite
_diffrn_radiation_probe x-ray
_diffrn_radiation_type MoK\a
_diffrn_radiation_wavelength 0.71073
_diffrn_reflns_av_R_equivalents 0.0284
_diffrn_reflns_av_unetI/netI 0.0587
_diffrn_reflns_Laue_measured_fraction_full 0.995
_diffrn_reflns_Laue_measured_fraction_max 0.996
_diffrn_reflns_limit_h_max 13
_diffrn_reflns_limit_h_min -12
_diffrn_reflns_limit_k_max 18
_diffrn_reflns_limit_k_min -19
_diffrn_reflns_limit_l_max 19
_diffrn_reflns_limit_l_min -13
_diffrn_reflns_number 12090
_diffrn_reflns_point_group_measured_fraction_full 0.830
_diffrn_reflns_point_group_measured_fraction_max 0.813
_diffrn_reflns_theta_full 25.242
_diffrn_reflns_theta_max 26.371
_diffrn_reflns_theta_min 3.088
_diffrn_source 'Enhance (Mo) X-ray Source'
_exptl_absorpt_coefficient_mu 0.260
_exptl_absorpt_correction_T_max 1.00000
_exptl_absorpt_correction_T_min 0.72632
_exptl_absorpt_correction_type multi-scan
_exptl_absorpt_process_details
;
CrysAlisPro, Agilent Technologies,
Version 1.171.37.35 (release 13-08-2014 CrysAlis171 .NET)
(compiled Aug 13 2014,18:06:01)
Empirical absorption correction using spherical harmonics,
 implemented in SCALE3 ABSPACK scaling algorithm.
;
_exptl_crystal_colour 'clear light colourless'
_exptl_crystal_colour_lustre clear
_exptl_crystal_colour_modifier light
_exptl_crystal_colour_primary colourless
_exptl_crystal_density_diffrn 1.296
_exptl_crystal_description block
_exptl_crystal_F_000 1032
_exptl_crystal_size_max 0.4
_exptl_crystal_size_mid 0.4
_exptl_crystal_size_min 0.35
_refine_diff_density_max 0.737
_refine_diff_density_min -0.320
_refine_diff_density_rms 0.083
_refine_ls_abs_structure_details
;
 Flack x determined using 1575 quotients [(I+)-(I-)]/[(I+)+(I-)]
 (Parsons, Flack and Wagner, Acta Cryst. B69 (2013) 249-259).
;
_refine_ls_abs_structure_Flack 0.02(4)
_refine_ls_extinction_method none
_refine_ls_goodness_of_fit_ref 1.026
_refine_ls_hydrogen_treatment constr
_refine_ls_matrix_type full
_refine_ls_number_parameters 631
_refine_ls_number_reflns 8448
_refine_ls_number_restraints 7
_refine_ls_restrained_S_all 1.025
_refine_ls_R_factor_all 0.1377
_refine_ls_R_factor_gt 0.1004
_refine_ls_shift/su_max 0.001
_refine_ls_shift/su_mean 0.000
_refine_ls_structure_factor_coef Fsqd
_refine_ls_weighting_details 'w=1/[\s^2^(Fo^2^)+(0.1663P)^2^+3.3597P] where P=(Fo^2^+2Fc^2^)/3'
_refine_ls_weighting_scheme calc
_refine_ls_wR_factor_gt 0.2762
_refine_ls_wR_factor_ref 0.3105
_reflns_Friedel_coverage 0.571
_reflns_Friedel_fraction_full 0.651
_reflns_Friedel_fraction_max 0.615
_reflns_number_gt 5435
_reflns_number_total 8448
_reflns_threshold_expression 'I > 2\s(I)'
_cod_data_source_file c8qo00370j2.cif
_cod_data_source_block 170223_s2_zxy
_cod_depositor_comments
;

2022-05-28
Z value and formula fixed to values more according to usual
chemical conventions.                 miguel
;
_cod_original_formula_sum 'C60 H44 Cl2 N2 O4 S2'
_cod_original_formula_weight 991.99
_cod_original_formula_moiety '2(C30 H22 Cl N O2 S)'
_cod_original_formula_units_Z 2
_cod_database_code 1554323
_shelx_shelxl_version_number 2014/7
_chemical_oxdiff_formula c12h12n2o3s1cl1
_shelx_space_group_comment
;
The symmetry employed for this shelxl refinement is uniquely defined
by the following loop, which should always be used as a source of
symmetry information in preference to the above space-group names.
They are only intended as comments.
;
_shelx_estimated_absorpt_t_max 0.914
_shelx_estimated_absorpt_t_min 0.903
_reflns_odcompleteness_completeness 99.72
_reflns_odcompleteness_iscentric 1
_reflns_odcompleteness_theta 26.32
_olex2_refinement_description
;
1. Fixed Uiso
 At 1.2 times of:
  All C(H) groups
2. Restrained distances
 C12-C17
 1.37 with sigma of 0.01
 C16-C17
 1.37 with sigma of 0.01
 C16-C15
 1.37 with sigma of 0.01
 C15-C14
 1.37 with sigma of 0.01
 C13-C14
 1.37 with sigma of 0.01
 C12-C13
 1.37 with sigma of 0.01
3.a Ternary CH refined with riding coordinates:
 C1(H1), C8(H8), C9(H9), C10(H10), C31(H31), C38(H38), C39(H39), C40(H40)
3.b Aromatic/amide H refined with riding coordinates:
 C3(H3), C4(H4), C5(H5), C6(H6), C13(H13), C14(H14), C15(H15), C16(H16),
 C17(H17), C19(H19), C20(H20), C22(H22), C23(H23), C26(H26), C27(H27), C28(H28),
  C29(H29), C30(H30), C33(H33), C34(H34), C35(H35), C36(H36), C43(H43),
 C44(H44), C45(H45), C46(H46), C47(H47), C49(H49), C50(H50), C52(H52), C53(H53),
  C56(H56), C57(H57), C58(H58), C59(H59), C60(H60)
;
_olex2_submission_special_instructions 'No special instructions were received'

loop_
_space_group_symop_operation_xyz
'x, y, z'
'-x, y+1/2, -z'

loop_
_atom_site_label
_atom_site_type_symbol
_atom_site_fract_x
_atom_site_fract_y
_atom_site_fract_z
_atom_site_U_iso_or_equiv
_atom_site_adp_type
_atom_site_occupancy
_atom_site_site_symmetry_order
_atom_site_calc_flag
_atom_site_refinement_flags_posn
Cl1 Cl -0.0483(4) 0.6792(3) 1.1132(2) 0.0911(11) Uani 1 1 d .
Cl2 Cl 0.3322(4) 0.3048(3) 0.3493(2) 0.0958(12) Uani 1 1 d .
S1 S 0.2446(4) 0.6250(3) 0.5615(2) 0.0889(11) Uani 1 1 d .
S2 S 0.8091(4) 0.3767(2) 0.8905(2) 0.0898(11) Uani 1 1 d .
O1 O 0.3903(8) 0.7471(6) 0.7751(7) 0.086(3) Uani 1 1 d .
O2 O 0.4119(10) 0.4064(8) 0.7873(7) 0.100(3) Uani 1 1 d .
O3 O 0.8562(11) 0.2422(7) 0.6641(8) 0.108(4) Uani 1 1 d .
O4 O 0.9101(9) 0.5882(8) 0.6645(6) 0.103(4) Uani 1 1 d .
N1 N 0.2557(9) 0.5113(7) 0.6862(6) 0.066(2) Uani 1 1 d .
N2 N 0.7796(9) 0.4869(6) 0.7640(5) 0.062(2) Uani 1 1 d .
C1 C 0.2844(13) 0.6021(9) 0.6761(8) 0.077(4) Uani 1 1 d .
H1 H 0.3776 0.6099 0.6894 0.092 Uiso 1 1 calc R
C2 C 0.1609(12) 0.5275(9) 0.5472(7) 0.070(3) Uani 1 1 d .
C3 C 0.0921(14) 0.4964(13) 0.4733(9) 0.096(5) Uani 1 1 d .
H3 H 0.0868 0.5294 0.4240 0.115 Uiso 1 1 calc R
C4 C 0.0335(14) 0.4191(11) 0.4728(9) 0.085(4) Uani 1 1 d .
H4 H -0.0147 0.4002 0.4236 0.102 Uiso 1 1 calc R
C5 C 0.0435(11) 0.3674(10) 0.5442(9) 0.081(4) Uani 1 1 d .
H5 H 0.0032 0.3138 0.5432 0.097 Uiso 1 1 calc R
C6 C 0.1161(12) 0.3971(10) 0.6186(8) 0.080(4) Uani 1 1 d .
H6 H 0.1215 0.3635 0.6675 0.096 Uiso 1 1 calc R
C7 C 0.1776(11) 0.4740(8) 0.6196(7) 0.064(3) Uani 1 1 d .
C8 C 0.2189(11) 0.6499(8) 0.7398(7) 0.062(3) Uani 1 1 d .
H8 H 0.1261 0.6533 0.7225 0.074 Uiso 1 1 calc R
C9 C 0.2452(10) 0.5895(7) 0.8175(6) 0.054(2) Uani 1 1 d .
H9 H 0.3366 0.5954 0.8383 0.065 Uiso 1 1 calc R
C10 C 0.2274(11) 0.4976(8) 0.7740(7) 0.060(3) Uani 1 1 d .
H10 H 0.1382 0.4779 0.7751 0.072 Uiso 1 1 calc R
C11 C 0.2724(10) 0.7389(7) 0.7637(6) 0.055(3) Uani 1 1 d .
C12 C 0.1866(9) 0.8148(7) 0.7647(7) 0.063(3) Uani 1 1 d D
C13 C 0.2412(15) 0.8940(8) 0.7825(15) 0.129(8) Uani 1 1 d D
H13 H 0.3305 0.8990 0.7904 0.155 Uiso 1 1 calc R
C14 C 0.1669(15) 0.9656(11) 0.7888(16) 0.145(9) Uani 1 1 d D
H14 H 0.2069 1.0186 0.8004 0.174 Uiso 1 1 calc R
C15 C 0.0351(15) 0.9619(10) 0.7785(14) 0.125(7) Uani 1 1 d D
H15 H -0.0156 1.0101 0.7862 0.150 Uiso 1 1 calc R
C16 C -0.0179(13) 0.8839(9) 0.7563(10) 0.095(4) Uani 1 1 d D
H16 H -0.1065 0.8801 0.7421 0.114 Uiso 1 1 calc R
C17 C 0.0555(10) 0.8111(9) 0.7544(8) 0.078(3) Uani 1 1 d D
H17 H 0.0151 0.7579 0.7458 0.093 Uiso 1 1 calc R
C18 C 0.1689(9) 0.6085(6) 0.8900(6) 0.047(2) Uani 1 1 d .
C19 C 0.0369(10) 0.6134(8) 0.8802(6) 0.061(3) Uani 1 1 d .
H19 H -0.0075 0.6021 0.8274 0.074 Uiso 1 1 calc R
C20 C -0.0342(10) 0.6359(9) 0.9513(7) 0.071(3) Uani 1 1 d .
H20 H -0.1237 0.6396 0.9461 0.086 Uiso 1 1 calc R
C21 C 0.0364(11) 0.6511(7) 1.0240(7) 0.062(3) Uani 1 1 d .
C22 C 0.1662(11) 0.6437(9) 1.0375(7) 0.075(3) Uani 1 1 d .
H22 H 0.2092 0.6518 1.0913 0.090 Uiso 1 1 calc R
C23 C 0.2327(10) 0.6239(8) 0.9697(7) 0.064(3) Uani 1 1 d .
H23 H 0.3222 0.6207 0.9772 0.077 Uiso 1 1 calc R
C24 C 0.3207(14) 0.4311(8) 0.8170(8) 0.074(3) Uani 1 1 d .
C25 C 0.2995(13) 0.4028(7) 0.9072(7) 0.068(3) Uani 1 1 d .
C26 C 0.1775(14) 0.4028(9) 0.9365(9) 0.080(3) Uani 1 1 d .
H26 H 0.1060 0.4204 0.9008 0.096 Uiso 1 1 calc R
C27 C 0.1628(17) 0.3760(10) 1.0199(9) 0.093(4) Uani 1 1 d .
H27 H 0.0827 0.3758 1.0412 0.112 Uiso 1 1 calc R
C28 C 0.276(2) 0.3494(12) 1.0698(11) 0.119(7) Uani 1 1 d .
H28 H 0.2698 0.3302 1.1249 0.142 Uiso 1 1 calc R
C29 C 0.390(2) 0.3508(13) 1.0414(13) 0.120(6) Uani 1 1 d .
H29 H 0.4630 0.3357 1.0774 0.144 Uiso 1 1 calc R
C30 C 0.4037(14) 0.3749(9) 0.9568(10) 0.084(4) Uani 1 1 d .
H30 H 0.4835 0.3715 0.9355 0.101 Uiso 1 1 calc R
C31 C 0.8144(11) 0.3956(7) 0.7759(7) 0.061(3) Uani 1 1 d .
H31 H 0.9026 0.3867 0.7614 0.073 Uiso 1 1 calc R
C32 C 0.7293(13) 0.4727(9) 0.9027(8) 0.074(3) Uani 1 1 d .
C33 C 0.6774(16) 0.5027(11) 0.9735(10) 0.092(4) Uani 1 1 d .
H33 H 0.6862 0.4704 1.0233 0.111 Uiso 1 1 calc R
C34 C 0.6110(16) 0.5818(14) 0.9715(11) 0.105(6) Uani 1 1 d .
H34 H 0.5754 0.6017 1.0194 0.126 Uiso 1 1 calc R
C35 C 0.5999(15) 0.6282(12) 0.8992(12) 0.103(5) Uani 1 1 d .
H35 H 0.5555 0.6803 0.8974 0.124 Uiso 1 1 calc R
C36 C 0.6530(11) 0.6001(8) 0.8276(8) 0.071(3) Uani 1 1 d .
H36 H 0.6466 0.6341 0.7790 0.085 Uiso 1 1 calc R
C37 C 0.7160(9) 0.5211(7) 0.8279(7) 0.057(3) Uani 1 1 d .
C38 C 0.7238(10) 0.3498(7) 0.7142(6) 0.052(2) Uani 1 1 d .
H38 H 0.6372 0.3517 0.7333 0.062 Uiso 1 1 calc R
C39 C 0.7270(9) 0.4076(7) 0.6343(7) 0.058(3) Uani 1 1 d .
H39 H 0.8112 0.3997 0.6127 0.070 Uiso 1 1 calc R
C40 C 0.7251(10) 0.5001(7) 0.6758(7) 0.059(3) Uani 1 1 d .
H40 H 0.6361 0.5210 0.6744 0.071 Uiso 1 1 calc R
C41 C 0.7613(12) 0.2565(8) 0.7007(8) 0.069(3) Uani 1 1 d .
C42 C 0.6858(12) 0.1862(8) 0.7338(8) 0.070(3) Uani 1 1 d .
C43 C 0.5821(12) 0.2006(8) 0.7816(7) 0.068(3) Uani 1 1 d .
H43 H 0.5565 0.2570 0.7912 0.081 Uiso 1 1 calc R
C44 C 0.5176(17) 0.1341(14) 0.8143(14) 0.127(8) Uani 1 1 d .
H44 H 0.4508 0.1446 0.8478 0.153 Uiso 1 1 calc R
C45 C 0.552(2) 0.0544(16) 0.798(2) 0.152(11) Uani 1 1 d .
H45 H 0.5055 0.0094 0.8190 0.183 Uiso 1 1 calc R
C46 C 0.650(3) 0.0340(13) 0.7511(17) 0.140(9) Uani 1 1 d .
H46 H 0.6706 -0.0233 0.7416 0.168 Uiso 1 1 calc R
C47 C 0.7218(16) 0.1026(10) 0.7170(12) 0.103(5) Uani 1 1 d .
H47 H 0.7898 0.0912 0.6849 0.124 Uiso 1 1 calc R
C48 C 0.6269(9) 0.3871(7) 0.5650(7) 0.057(3) Uani 1 1 d .
C49 C 0.4939(10) 0.3839(9) 0.5755(7) 0.066(3) Uani 1 1 d .
H49 H 0.4668 0.3981 0.6280 0.080 Uiso 1 1 calc R
C50 C 0.4037(11) 0.3605(9) 0.5104(7) 0.070(3) Uani 1 1 d .
H50 H 0.3163 0.3596 0.5178 0.084 Uiso 1 1 calc R
C51 C 0.4466(10) 0.3382(7) 0.4333(7) 0.059(3) Uani 1 1 d .
C52 C 0.5708(14) 0.3432(11) 0.4184(9) 0.087(4) Uani 1 1 d .
H52 H 0.5952 0.3309 0.3647 0.105 Uiso 1 1 calc R
C53 C 0.6609(12) 0.3664(9) 0.4826(8) 0.075(4) Uani 1 1 d .
H53 H 0.7472 0.3689 0.4723 0.090 Uiso 1 1 calc R
C54 C 0.8060(11) 0.5639(8) 0.6305(7) 0.067(3) Uani 1 1 d .
C55 C 0.7547(12) 0.5989(7) 0.5471(7) 0.065(3) Uani 1 1 d .
C56 C 0.6281(15) 0.5951(10) 0.5145(9) 0.092(4) Uani 1 1 d .
H56 H 0.5677 0.5688 0.5455 0.110 Uiso 1 1 calc R
C57 C 0.590(2) 0.6300(12) 0.4356(14) 0.137(9) Uani 1 1 d .
H57 H 0.5025 0.6318 0.4163 0.164 Uiso 1 1 calc R
C58 C 0.677(2) 0.6616(13) 0.3860(12) 0.130(7) Uani 1 1 d .
H58 H 0.6499 0.6823 0.3320 0.156 Uiso 1 1 calc R
C59 C 0.8064(19) 0.6635(11) 0.4147(10) 0.108(5) Uani 1 1 d .
H59 H 0.8666 0.6844 0.3802 0.130 Uiso 1 1 calc R
C60 C 0.8452(15) 0.6339(9) 0.4957(9) 0.085(4) Uani 1 1 d .
H60 H 0.9317 0.6371 0.5166 0.102 Uiso 1 1 calc R

loop_
_atom_site_aniso_label
_atom_site_aniso_U_11
_atom_site_aniso_U_22
_atom_site_aniso_U_33
_atom_site_aniso_U_23
_atom_site_aniso_U_13
_atom_site_aniso_U_12
Cl1 0.118(3) 0.094(2) 0.0665(19) -0.0081(17) 0.0356(18) 0.003(2)
Cl2 0.107(3) 0.098(3) 0.076(2) -0.0124(19) -0.0232(18) -0.006(2)
S1 0.107(3) 0.111(3) 0.0510(16) 0.0082(18) 0.0196(16) -0.019(2)
S2 0.121(3) 0.080(2) 0.064(2) 0.0111(17) -0.0152(18) 0.000(2)
O1 0.060(5) 0.080(6) 0.115(7) 0.015(5) -0.007(5) -0.011(4)
O2 0.103(7) 0.120(9) 0.080(6) 0.008(6) 0.022(5) 0.044(7)
O3 0.117(8) 0.091(7) 0.128(9) 0.013(6) 0.073(7) 0.030(6)
O4 0.082(6) 0.139(9) 0.079(6) 0.025(6) -0.031(5) -0.043(6)
N1 0.077(6) 0.071(7) 0.053(5) -0.006(5) 0.018(4) -0.005(5)
N2 0.066(5) 0.069(6) 0.048(5) 0.000(4) -0.008(4) 0.002(5)
C1 0.080(8) 0.084(9) 0.061(7) 0.009(6) -0.021(6) -0.020(7)
C2 0.073(7) 0.092(9) 0.047(6) -0.008(6) 0.008(5) -0.001(7)
C3 0.083(9) 0.144(15) 0.063(8) -0.003(9) 0.021(7) -0.005(10)
C4 0.082(8) 0.118(12) 0.058(8) -0.026(8) 0.019(6) -0.012(9)
C5 0.065(7) 0.102(11) 0.080(9) -0.029(8) 0.028(6) -0.015(7)
C6 0.082(8) 0.095(10) 0.070(8) -0.024(7) 0.036(6) -0.010(8)
C7 0.072(7) 0.079(8) 0.042(6) -0.011(5) 0.018(5) 0.000(6)
C8 0.061(6) 0.059(7) 0.062(6) 0.002(5) -0.007(5) 0.000(5)
C9 0.049(5) 0.070(7) 0.043(5) 0.005(5) 0.003(4) -0.009(5)
C10 0.062(6) 0.061(7) 0.058(6) -0.006(5) 0.020(5) 0.003(5)
C11 0.060(6) 0.063(7) 0.041(5) 0.008(4) -0.001(4) -0.010(5)
C12 0.066(6) 0.070(7) 0.050(6) 0.007(5) 0.000(5) -0.008(6)
C13 0.105(12) 0.070(10) 0.20(2) -0.038(12) -0.027(12) -0.008(9)
C14 0.132(16) 0.083(12) 0.21(2) -0.063(14) -0.031(15) 0.014(12)
C15 0.101(12) 0.104(14) 0.167(19) -0.049(13) -0.009(12) 0.035(11)
C16 0.074(8) 0.108(12) 0.104(11) -0.010(9) 0.008(7) 0.008(9)
C17 0.072(8) 0.082(9) 0.077(8) 0.008(7) 0.000(6) -0.001(7)
C18 0.052(5) 0.047(5) 0.043(5) 0.001(4) 0.002(4) -0.008(4)
C19 0.067(7) 0.077(7) 0.039(5) -0.008(5) -0.002(4) -0.016(6)
C20 0.053(6) 0.094(9) 0.068(7) 0.037(7) 0.007(5) -0.020(6)
C21 0.081(8) 0.047(6) 0.058(6) -0.005(5) 0.009(5) 0.002(5)
C22 0.066(7) 0.106(10) 0.050(6) -0.009(6) -0.007(5) 0.016(7)
C23 0.052(6) 0.082(8) 0.055(6) -0.011(6) -0.005(4) -0.011(6)
C24 0.086(8) 0.065(8) 0.071(8) -0.007(6) 0.010(6) 0.010(7)
C25 0.103(9) 0.047(6) 0.055(6) 0.000(5) 0.017(6) -0.002(6)
C26 0.101(9) 0.066(8) 0.075(8) 0.008(6) 0.020(7) -0.003(7)
C27 0.127(12) 0.084(10) 0.071(9) 0.012(7) 0.020(8) -0.016(9)
C28 0.18(2) 0.100(12) 0.074(10) 0.027(9) -0.002(12) -0.041(13)
C29 0.131(15) 0.120(15) 0.103(13) 0.050(11) -0.010(11) -0.023(12)
C30 0.088(9) 0.063(8) 0.099(10) 0.000(7) 0.000(7) -0.002(7)
C31 0.061(6) 0.058(7) 0.062(6) 0.014(5) 0.002(5) 0.001(5)
C32 0.083(8) 0.080(9) 0.055(7) -0.007(6) -0.009(6) -0.011(7)
C33 0.104(11) 0.092(11) 0.080(10) -0.004(8) 0.008(8) -0.025(9)
C34 0.098(11) 0.145(17) 0.072(10) -0.041(10) 0.007(8) -0.021(11)
C35 0.085(10) 0.104(13) 0.118(14) -0.040(11) 0.005(9) 0.005(9)
C36 0.069(7) 0.070(8) 0.070(7) -0.021(6) -0.014(6) 0.005(6)
C37 0.048(5) 0.061(7) 0.059(6) -0.007(5) -0.009(4) -0.008(5)
C38 0.056(5) 0.050(6) 0.049(6) 0.008(4) 0.003(4) 0.005(5)
C39 0.044(5) 0.071(7) 0.060(6) 0.005(5) 0.010(4) -0.002(5)
C40 0.056(6) 0.057(6) 0.060(6) 0.006(5) -0.013(5) 0.002(5)
C41 0.078(8) 0.069(8) 0.064(7) -0.003(6) 0.020(6) 0.002(6)
C42 0.080(8) 0.058(7) 0.068(7) 0.008(6) -0.019(6) 0.005(6)
C43 0.078(7) 0.062(7) 0.062(7) 0.005(5) 0.002(6) -0.003(6)
C44 0.095(11) 0.115(16) 0.170(18) 0.088(14) 0.000(11) -0.005(10)
C45 0.132(18) 0.095(17) 0.22(3) 0.070(17) -0.055(19) -0.028(14)
C46 0.19(2) 0.062(11) 0.16(2) 0.008(11) -0.027(18) 0.030(14)
C47 0.101(11) 0.058(9) 0.141(15) -0.008(9) -0.029(10) 0.019(8)
C48 0.046(5) 0.059(6) 0.068(6) -0.012(5) 0.012(4) 0.011(5)
C49 0.055(6) 0.086(8) 0.059(6) -0.014(6) 0.009(5) -0.004(6)
C50 0.057(6) 0.086(9) 0.065(7) 0.001(6) 0.002(5) -0.001(6)
C51 0.062(6) 0.054(6) 0.060(7) -0.016(5) -0.003(5) 0.003(5)
C52 0.089(9) 0.114(12) 0.060(8) -0.020(7) 0.010(6) 0.022(8)
C53 0.067(7) 0.100(10) 0.062(7) -0.017(7) 0.021(6) 0.011(7)
C54 0.068(7) 0.074(8) 0.056(6) -0.004(6) -0.010(5) -0.005(6)
C55 0.083(8) 0.045(6) 0.064(7) 0.006(5) -0.013(6) 0.005(6)
C56 0.098(10) 0.089(10) 0.080(9) 0.009(7) -0.032(8) -0.004(8)
C57 0.120(14) 0.106(14) 0.164(19) 0.050(13) -0.089(14) -0.011(11)
C58 0.176(19) 0.118(14) 0.085(11) 0.046(10) -0.043(12) -0.035(14)
C59 0.144(14) 0.098(12) 0.076(9) 0.038(8) -0.017(9) -0.013(11)
C60 0.100(9) 0.076(9) 0.075(8) 0.028(7) -0.010(7) -0.003(8)

loop_
_atom_type_symbol
_atom_type_description
_atom_type_scat_dispersion_real
_atom_type_scat_dispersion_imag
_atom_type_scat_source
C C 0.0033 0.0016 'International Tables Vol C Tables 4.2.6.8 and 6.1.1.4'
H H 0.0000 0.0000 'International Tables Vol C Tables 4.2.6.8 and 6.1.1.4'
Cl Cl 0.1484 0.1585 'International Tables Vol C Tables 4.2.6.8 and 6.1.1.4'
N N 0.0061 0.0033 'International Tables Vol C Tables 4.2.6.8 and 6.1.1.4'
O O 0.0106 0.0060 'International Tables Vol C Tables 4.2.6.8 and 6.1.1.4'
S S 0.1246 0.1234 'International Tables Vol C Tables 4.2.6.8 and 6.1.1.4'

loop_
_geom_angle_atom_site_label_1
_geom_angle_atom_site_label_2
_geom_angle_atom_site_label_3
_geom_angle
C2 S1 C1 91.2(6)
C32 S2 C31 92.0(6)
C1 N1 C10 108.0(9)
C7 N1 C1 115.5(10)
C7 N1 C10 120.1(9)
C37 N2 C31 114.2(10)
C37 N2 C40 118.6(9)
C40 N2 C31 108.9(8)
S1 C1 H1 107.9
N1 C1 S1 105.4(8)
N1 C1 H1 107.9
N1 C1 C8 107.2(11)
C8 C1 S1 120.0(10)
C8 C1 H1 107.9
C3 C2 S1 127.9(12)
C3 C2 C7 119.4(14)
C7 C2 S1 112.5(9)
C2 C3 H3 119.8
C4 C3 C2 120.5(15)
C4 C3 H3 119.8
C3 C4 H4 119.5
C3 C4 C5 121.0(13)
C5 C4 H4 119.5
C4 C5 H5 120.5
C4 C5 C6 118.9(14)
C6 C5 H5 120.5
C5 C6 H6 119.6
C7 C6 C5 120.7(14)
C7 C6 H6 119.6
N1 C7 C2 112.8(11)
C6 C7 N1 128.0(12)
C6 C7 C2 119.2(11)
C1 C8 H8 110.3
C1 C8 C9 100.6(10)
C1 C8 C11 116.2(10)
C9 C8 H8 110.3
C11 C8 H8 110.3
C11 C8 C9 108.7(9)
C8 C9 H9 107.4
C8 C9 C10 101.2(8)
C10 C9 H9 107.4
C18 C9 C8 115.3(9)
C18 C9 H9 107.4
C18 C9 C10 117.7(8)
N1 C10 C9 104.9(9)
N1 C10 H10 110.1
N1 C10 C24 109.9(9)
C9 C10 H10 110.1
C24 C10 C9 111.7(9)
C24 C10 H10 110.1
O1 C11 C8 117.8(10)
O1 C11 C12 120.8(10)
C12 C11 C8 121.2(9)
C13 C12 C11 118.4(10)
C17 C12 C11 124.5(10)
C17 C12 C13 117.0(12)
C12 C13 H13 119.4
C14 C13 C12 121.2(14)
C14 C13 H13 119.4
C13 C14 H14 119.1
C13 C14 C15 121.9(15)
C15 C14 H14 119.1
C14 C15 H15 121.8
C16 C15 C14 116.4(14)
C16 C15 H15 121.8
C15 C16 H16 119.1
C15 C16 C17 121.8(13)
C17 C16 H16 119.1
C12 C17 C16 121.4(13)
C12 C17 H17 119.3
C16 C17 H17 119.3
C19 C18 C9 122.1(8)
C19 C18 C23 118.5(9)
C23 C18 C9 119.3(9)
C18 C19 H19 119.7
C18 C19 C20 120.7(9)
C20 C19 H19 119.7
C19 C20 H20 122.1
C21 C20 C19 115.8(10)
C21 C20 H20 122.1
C20 C21 Cl1 117.0(9)
C20 C21 C22 125.6(11)
C22 C21 Cl1 117.4(9)
C21 C22 H22 121.0
C21 C22 C23 118.1(10)
C23 C22 H22 121.0
C18 C23 H23 119.4
C22 C23 C18 121.2(10)
C22 C23 H23 119.4
O2 C24 C10 123.3(13)
O2 C24 C25 118.8(12)
C10 C24 C25 117.6(11)
C26 C25 C24 122.0(12)
C30 C25 C24 116.9(12)
C30 C25 C26 121.0(13)
C25 C26 H26 120.0
C25 C26 C27 120.0(14)
C27 C26 H26 120.0
C26 C27 H27 121.8
C26 C27 C28 116.4(16)
C28 C27 H27 121.8
C27 C28 H28 118.7
C29 C28 C27 122.6(17)
C29 C28 H28 118.7
C28 C29 H29 119.7
C28 C29 C30 120.6(17)
C30 C29 H29 119.7
C25 C30 C29 119.2(16)
C25 C30 H30 120.4
C29 C30 H30 120.4
S2 C31 H31 109.3
N2 C31 S2 104.4(8)
N2 C31 H31 109.3
N2 C31 C38 104.2(8)
C38 C31 S2 119.8(8)
C38 C31 H31 109.3
C33 C32 S2 128.1(12)
C33 C32 C37 119.7(14)
C37 C32 S2 112.2(10)
C32 C33 H33 119.7
C32 C33 C34 120.6(16)
C34 C33 H33 119.7
C33 C34 H34 120.5
C35 C34 C33 119.0(15)
C35 C34 H34 120.5
C34 C35 H35 119.3
C34 C35 C36 121.4(17)
C36 C35 H35 119.3
C35 C36 H36 119.9
C35 C36 C37 120.2(14)
C37 C36 H36 119.9
N2 C37 C32 113.8(11)
N2 C37 C36 127.0(11)
C36 C37 C32 119.0(11)
C31 C38 H38 109.3
C31 C38 C39 101.5(8)
C31 C38 C41 113.3(9)
C39 C38 H38 109.3
C41 C38 H38 109.3
C41 C38 C39 114.1(9)
C38 C39 H39 107.8
C38 C39 C40 100.5(8)
C40 C39 H39 107.8
C48 C39 C38 114.3(9)
C48 C39 H39 107.8
C48 C39 C40 118.0(9)
N2 C40 C39 104.5(8)
N2 C40 H40 110.0
N2 C40 C54 111.0(8)
C39 C40 H40 110.0
C54 C40 C39 111.3(9)
C54 C40 H40 110.0
O3 C41 C38 118.2(11)
O3 C41 C42 121.7(12)
C42 C41 C38 120.1(10)
C43 C42 C41 123.0(11)
C47 C42 C41 117.5(14)
C47 C42 C43 119.5(14)
C42 C43 H43 119.2
C44 C43 C42 121.6(15)
C44 C43 H43 119.2
C43 C44 H44 120.7
C45 C44 C43 119(2)
C45 C44 H44 120.7
C44 C45 H45 118.0
C44 C45 C46 124(2)
C46 C45 H45 118.0
C45 C46 H46 120.6
C45 C46 C47 118.8(18)
C47 C46 H46 120.6
C42 C47 C46 117.4(18)
C42 C47 H47 121.3
C46 C47 H47 121.3
C49 C48 C39 123.4(10)
C49 C48 C53 116.0(10)
C53 C48 C39 120.6(9)
C48 C49 H49 119.1
C50 C49 C48 121.7(11)
C50 C49 H49 119.1
C49 C50 H50 120.9
C49 C50 C51 118.1(10)
C51 C50 H50 120.9
C50 C51 Cl2 118.8(8)
C52 C51 Cl2 118.3(10)
C52 C51 C50 122.9(11)
C51 C52 H52 120.3
C51 C52 C53 119.3(12)
C53 C52 H52 120.3
C48 C53 H53 119.1
C52 C53 C48 121.9(11)
C52 C53 H53 119.1
O4 C54 C40 120.1(10)
O4 C54 C55 120.5(12)
C55 C54 C40 119.4(9)
C56 C55 C54 124.7(12)
C56 C55 C60 118.2(12)
C60 C55 C54 116.9(11)
C55 C56 H56 119.9
C55 C56 C57 120.3(17)
C57 C56 H56 119.9
C56 C57 H57 119.5
C58 C57 C56 121.0(16)
C58 C57 H57 119.5
C57 C58 H58 119.7
C57 C58 C59 120.6(15)
C59 C58 H58 119.7
C58 C59 H59 120.5
C58 C59 C60 118.9(17)
C60 C59 H59 120.5
C55 C60 H60 119.6
C59 C60 C55 120.7(14)
C59 C60 H60 119.6

loop_
_geom_bond_atom_site_label_1
_geom_bond_atom_site_label_2
_geom_bond_distance
Cl1 C21 1.791(12)
Cl2 C51 1.770(11)
S1 C1 1.854(12)
S1 C2 1.748(14)
S2 C31 1.843(11)
S2 C32 1.724(14)
O1 C11 1.230(13)
O2 C24 1.166(15)
O3 C41 1.215(14)
O4 C54 1.220(13)
N1 C1 1.450(17)
N1 C7 1.391(14)
N1 C10 1.464(14)
N2 C31 1.468(15)
N2 C37 1.371(14)
N2 C40 1.468(13)
C1 H1 0.9800
C1 C8 1.473(19)
C2 C3 1.395(19)
C2 C7 1.410(17)
C3 H3 0.9300
C3 C4 1.34(2)
C4 H4 0.9300
C4 C5 1.38(2)
C5 H5 0.9300
C5 C6 1.412(18)
C6 H6 0.9300
C6 C7 1.352(19)
C8 H8 0.9800
C8 C9 1.548(15)
C8 C11 1.521(16)
C9 H9 0.9800
C9 C10 1.584(16)
C9 C18 1.489(13)
C10 H10 0.9800
C10 C24 1.529(17)
C11 C12 1.478(16)
C12 C13 1.370(11)
C12 C17 1.360(10)
C13 H13 0.9300
C13 C14 1.362(12)
C14 H14 0.9300
C14 C15 1.368(12)
C15 H15 0.9300
C15 C16 1.359(12)
C16 H16 0.9300
C16 C17 1.365(11)
C17 H17 0.9300
C18 C19 1.370(14)
C18 C23 1.386(13)
C19 H19 0.9300
C19 C20 1.451(16)
C20 H20 0.9300
C20 C21 1.323(15)
C21 C22 1.353(16)
C22 H22 0.9300
C22 C23 1.370(16)
C23 H23 0.9300
C24 C25 1.531(18)
C25 C26 1.395(18)
C25 C30 1.345(18)
C26 H26 0.9300
C26 C27 1.408(19)
C27 H27 0.9300
C27 C28 1.42(3)
C28 H28 0.9300
C28 C29 1.31(3)
C29 H29 0.9300
C29 C30 1.41(2)
C30 H30 0.9300
C31 H31 0.9800
C31 C38 1.471(15)
C32 C33 1.37(2)
C32 C37 1.396(17)
C33 H33 0.9300
C33 C34 1.41(2)
C34 H34 0.9300
C34 C35 1.35(3)
C35 H35 0.9300
C35 C36 1.38(2)
C36 H36 0.9300
C36 C37 1.387(17)
C38 H38 0.9800
C38 C39 1.552(14)
C38 C41 1.519(17)
C39 H39 0.9800
C39 C40 1.578(16)
C39 C48 1.471(15)
C40 H40 0.9800
C40 C54 1.525(17)
C41 C42 1.469(18)
C42 C43 1.398(18)
C42 C47 1.382(19)
C43 H43 0.9300
C43 C44 1.36(2)
C44 H44 0.9300
C44 C45 1.32(3)
C45 H45 0.9300
C45 C46 1.36(4)
C46 H46 0.9300
C46 C47 1.43(3)
C47 H47 0.9300
C48 C49 1.413(15)
C48 C53 1.421(15)
C49 H49 0.9300
C49 C50 1.372(15)
C50 H50 0.9300
C50 C51 1.384(16)
C51 C52 1.341(18)
C52 H52 0.9300
C52 C53 1.361(18)
C53 H53 0.9300
C54 C55 1.477(15)
C55 C56 1.368(18)
C55 C60 1.414(19)
C56 H56 0.9300
C56 C57 1.38(2)
C57 H57 0.9300
C57 C58 1.35(3)
C58 H58 0.9300
C58 C59 1.38(3)
C59 H59 0.9300
C59 C60 1.383(18)
C60 H60 0.9300

loop_
_geom_torsion_atom_site_label_1
_geom_torsion_atom_site_label_2
_geom_torsion_atom_site_label_3
_geom_torsion_atom_site_label_4
_geom_torsion
Cl1 C21 C22 C23 -178.8(10)
Cl2 C51 C52 C53 -178.2(12)
S1 C1 C8 C9 161.2(8)
S1 C1 C8 C11 -81.7(11)
S1 C2 C3 C4 179.5(11)
S1 C2 C7 N1 0.7(13)
S1 C2 C7 C6 178.5(9)
S2 C31 C38 C39 160.1(8)
S2 C31 C38 C41 -77.3(11)
S2 C32 C33 C34 -177.7(11)
S2 C32 C37 N2 -6.2(12)
S2 C32 C37 C36 179.7(8)
O1 C11 C12 C13 -2.8(19)
O1 C11 C12 C17 -178.5(12)
O2 C24 C25 C26 -157.1(13)
O2 C24 C25 C30 20.7(19)
O3 C41 C42 C43 175.1(13)
O3 C41 C42 C47 -4.0(19)
O4 C54 C55 C56 -161.2(14)
O4 C54 C55 C60 22.8(19)
N1 C1 C8 C9 41.2(11)
N1 C1 C8 C11 158.2(9)
N1 C10 C24 O2 10.9(19)
N1 C10 C24 C25 -175.3(10)
N2 C31 C38 C39 44.0(10)
N2 C31 C38 C41 166.7(9)
N2 C40 C54 O4 9.1(16)
N2 C40 C54 C55 -168.3(10)
C1 S1 C2 C3 176.7(13)
C1 S1 C2 C7 -8.8(10)
C1 N1 C7 C2 11.3(14)
C1 N1 C7 C6 -166.2(12)
C1 N1 C10 C9 -1.4(12)
C1 N1 C10 C24 -121.6(11)
C1 C8 C9 C10 -39.6(10)
C1 C8 C9 C18 -167.7(9)
C1 C8 C11 O1 -43.4(14)
C1 C8 C11 C12 130.7(11)
C2 S1 C1 N1 14.0(10)
C2 S1 C1 C8 -107.0(10)
C2 C3 C4 C5 -2(2)
C3 C2 C7 N1 175.7(11)
C3 C2 C7 C6 -6.5(17)
C3 C4 C5 C6 0(2)
C4 C5 C6 C7 -1.7(18)
C5 C6 C7 N1 -177.8(11)
C5 C6 C7 C2 4.7(17)
C7 N1 C1 S1 -16.9(13)
C7 N1 C1 C8 112.1(10)
C7 N1 C10 C9 -136.7(10)
C7 N1 C10 C24 103.0(13)
C7 C2 C3 C4 5(2)
C8 C9 C10 N1 25.6(10)
C8 C9 C10 C24 144.7(10)
C8 C9 C18 C19 54.4(14)
C8 C9 C18 C23 -123.9(11)
C8 C11 C12 C13 -176.7(15)
C8 C11 C12 C17 7.5(16)
C9 C8 C11 O1 69.1(13)
C9 C8 C11 C12 -116.8(10)
C9 C10 C24 O2 -105.1(15)
C9 C10 C24 C25 68.7(14)
C9 C18 C19 C20 -177.1(10)
C9 C18 C23 C22 178.4(11)
C10 N1 C1 S1 -154.5(8)
C10 N1 C1 C8 -25.5(12)
C10 N1 C7 C2 143.5(10)
C10 N1 C7 C6 -34.0(18)
C10 C9 C18 C19 -64.9(14)
C10 C9 C18 C23 116.8(11)
C10 C24 C25 C26 28.9(18)
C10 C24 C25 C30 -153.3(12)
C11 C8 C9 C10 -162.1(9)
C11 C8 C9 C18 69.8(12)
C11 C12 C13 C14 -176.5(19)
C11 C12 C17 C16 179.8(12)
C12 C13 C14 C15 1(4)
C13 C12 C17 C16 4(2)
C13 C14 C15 C16 -4(4)
C14 C15 C16 C17 8(3)
C15 C16 C17 C12 -8(2)
C17 C12 C13 C14 0(3)
C18 C9 C10 N1 152.1(9)
C18 C9 C10 C24 -88.8(12)
C18 C19 C20 C21 0.1(18)
C19 C18 C23 C22 0.0(18)
C19 C20 C21 Cl1 180.0(9)
C19 C20 C21 C22 -2.9(19)
C20 C21 C22 C23 4(2)
C21 C22 C23 C18 -2(2)
C23 C18 C19 C20 1.3(17)
C24 C25 C26 C27 179.9(12)
C24 C25 C30 C29 177.9(14)
C25 C26 C27 C28 -1(2)
C26 C25 C30 C29 -4(2)
C26 C27 C28 C29 1(3)
C27 C28 C29 C30 -4(3)
C28 C29 C30 C25 5(3)
C30 C25 C26 C27 2(2)
C31 S2 C32 C33 172.9(12)
C31 S2 C32 C37 -5.0(9)
C31 N2 C37 C32 17.9(12)
C31 N2 C37 C36 -168.5(10)
C31 N2 C40 C39 1.0(11)
C31 N2 C40 C54 -119.0(10)
C31 C38 C39 C40 -42.0(9)
C31 C38 C39 C48 -169.3(9)
C31 C38 C41 O3 -69.7(15)
C31 C38 C41 C42 108.6(12)
C32 S2 C31 N2 13.5(8)
C32 S2 C31 C38 -102.5(10)
C32 C33 C34 C35 -1(2)
C33 C32 C37 N2 175.8(11)
C33 C32 C37 C36 1.6(17)
C33 C34 C35 C36 -1(2)
C34 C35 C36 C37 2(2)
C35 C36 C37 N2 -176.0(11)
C35 C36 C37 C32 -2.7(16)
C37 N2 C31 S2 -19.9(10)
C37 N2 C31 C38 106.5(10)
C37 N2 C40 C39 -131.8(10)
C37 N2 C40 C54 108.1(12)
C37 C32 C33 C34 0(2)
C38 C39 C40 N2 25.0(10)
C38 C39 C40 C54 144.9(8)
C38 C39 C48 C49 54.3(15)
C38 C39 C48 C53 -123.8(12)
C38 C41 C42 C43 -3.1(17)
C38 C41 C42 C47 177.8(11)
C39 C38 C41 O3 45.7(17)
C39 C38 C41 C42 -136.0(10)
C39 C40 C54 O4 -106.8(13)
C39 C40 C54 C55 75.8(13)
C39 C48 C49 C50 -176.8(12)
C39 C48 C53 C52 176.8(13)
C40 N2 C31 S2 -155.0(7)
C40 N2 C31 C38 -28.6(12)
C40 N2 C37 C32 148.3(10)
C40 N2 C37 C36 -38.1(15)
C40 C39 C48 C49 -63.5(15)
C40 C39 C48 C53 118.4(12)
C40 C54 C55 C56 16.1(19)
C40 C54 C55 C60 -159.9(11)
C41 C38 C39 C40 -164.1(9)
C41 C38 C39 C48 68.5(12)
C41 C42 C43 C44 -177.2(14)
C41 C42 C47 C46 178.5(15)
C42 C43 C44 C45 -2(2)
C43 C42 C47 C46 -1(2)
C43 C44 C45 C46 2(4)
C44 C45 C46 C47 -1(4)
C45 C46 C47 C42 0(3)
C47 C42 C43 C44 2.0(19)
C48 C39 C40 N2 149.9(9)
C48 C39 C40 C54 -90.2(11)
C48 C49 C50 C51 1(2)
C49 C48 C53 C52 -1(2)
C49 C50 C51 Cl2 178.2(10)
C49 C50 C51 C52 -4(2)
C50 C51 C52 C53 4(2)
C51 C52 C53 C48 -1(2)
C53 C48 C49 C50 1.4(19)
C54 C55 C56 C57 179.8(16)
C54 C55 C60 C59 176.3(14)
C55 C56 C57 C58 6(3)
C56 C55 C60 C59 0(2)
C56 C57 C58 C59 -3(3)
C57 C58 C59 C60 -1(3)
C58 C59 C60 C55 3(3)
C60 C55 C56 C57 -4(2)
